data_4068575
loop_
_publ_author_name
'Pi, Chengfu'
'Wan, Li'
'Wu, Haoyu'
'Gu, Yingying'
'Zheng, Wenjun'
'Weng, Linhong'
'Chen, Zhenxia'
'Wu, Limin'

_publ_section_title
;
 Synthesis of Fused Aminocarbaaluminum Hydrides by the Hydroalumination of
 Bulky Isocyanides&#x22A5;
;
_journal_issue 4
_journal_name_full Organometallics
_journal_page_first 1263
_journal_paper_doi 10.1021/om800961h
_journal_volume 28
_journal_year 2009
_chemical_formula_sum 'C29 H52 Al3 N3'
_chemical_formula_weight 523.68
_chemical_name_systematic
; 
 ? 
;
_space_group_IT_number 14
_symmetry_cell_setting monoclinic
_symmetry_space_group_name_Hall '-P 2yn'
_symmetry_space_group_name_H-M 'P 1 21/n 1'
_atom_sites_solution_hydrogens geom
_atom_sites_solution_primary direct
_atom_sites_solution_secondary difmap
_audit_creation_method SHELXL-97
_cell_angle_alpha 90.00
_cell_angle_beta 94.573(5)
_cell_angle_gamma 90.00
_cell_formula_units_Z 4
_cell_length_a 9.718(3)
_cell_length_b 26.437(9)
_cell_length_c 13.197(5)
_cell_measurement_reflns_used 905
_cell_measurement_temperature 293(2)
_cell_measurement_theta_max 25.817
_cell_measurement_theta_min 2.239
_cell_volume 3380(2)
_computing_cell_refinement 'Bruker SMART'
_computing_data_collection 'Bruker SMART'
_computing_data_reduction 'Bruker SHELXTL'
_computing_molecular_graphics 'Bruker SHELXTL'
_computing_publication_material 'Bruker SHELXTL'
_computing_structure_refinement 'SHELXL-97 (Sheldrick, 1997)'
_computing_structure_solution 'SHELXS-97 (Sheldrick, 1990)'
_diffrn_ambient_temperature 293(2)
_diffrn_measured_fraction_theta_full 0.968
_diffrn_measured_fraction_theta_max 0.968
_diffrn_measurement_device_type 'CCD area detector'
_diffrn_measurement_method 'phi and omega scans'
_diffrn_radiation_monochromator graphite
_diffrn_radiation_source 'fine-focus sealed tube'
_diffrn_radiation_type MoK\a
_diffrn_radiation_wavelength 0.71073
_diffrn_reflns_av_R_equivalents 0.0305
_diffrn_reflns_av_sigmaI/netI 0.0424
_diffrn_reflns_limit_h_max 12
_diffrn_reflns_limit_h_min -12
_diffrn_reflns_limit_k_max 33
_diffrn_reflns_limit_k_min -29
_diffrn_reflns_limit_l_max 15
_diffrn_reflns_limit_l_min -16
_diffrn_reflns_number 15921
_diffrn_reflns_theta_full 27.01
_diffrn_reflns_theta_max 27.01
_diffrn_reflns_theta_min 1.54
_exptl_absorpt_coefficient_mu 0.132
_exptl_absorpt_correction_T_max 0.9805
_exptl_absorpt_correction_T_min 0.9742
_exptl_absorpt_correction_type multi-scan
_exptl_absorpt_process_details sadabs
_exptl_crystal_colour colorless
_exptl_crystal_density_diffrn 1.029
_exptl_crystal_density_method 'not measured'
_exptl_crystal_description prism
_exptl_crystal_F_000 1144
_exptl_crystal_size_max 0.20
_exptl_crystal_size_mid 0.15
_exptl_crystal_size_min 0.15
_refine_diff_density_max 0.347
_refine_diff_density_min -0.226
_refine_diff_density_rms 0.041
_refine_ls_extinction_method none
_refine_ls_goodness_of_fit_ref 0.961
_refine_ls_hydrogen_treatment mixed
_refine_ls_matrix_type full
_refine_ls_number_parameters 336
_refine_ls_number_reflns 7136
_refine_ls_number_restraints 0
_refine_ls_restrained_S_all 0.961
_refine_ls_R_factor_all 0.0685
_refine_ls_R_factor_gt 0.0441
_refine_ls_shift/su_max 0.001
_refine_ls_shift/su_mean 0.000
_refine_ls_structure_factor_coef Fsqd
_refine_ls_weighting_details 'calc w=1/[\s^2^(Fo^2^)+(0.0750P)^2^+0.0000P] where P=(Fo^2^+2Fc^2^)/3'
_refine_ls_weighting_scheme calc
_refine_ls_wR_factor_gt 0.1145
_refine_ls_wR_factor_ref 0.1250
_reflns_number_gt 4903
_reflns_number_total 7136
_reflns_threshold_expression >2sigma(I)
_cod_data_source_file om800961h_si_002.cif
_cod_data_source_block f80504c
_cod_depositor_comments
;
The following automatic conversions were performed:

'_symmetry_cell_setting' value 'Monoclinic' changed to 'monoclinic'
according to /home/saulius/struct/CIF-dictionaries/cif_core.dic
dictionary named 'cif_core.dic' version 2.4.2 from 2011-04-26.

Automatic conversion script
Id: cif_fix_values 1715 2011-07-08 13:25:40Z adriana 
;
_cod_original_sg_symbol_H-M P2(1)/n
_cod_database_code 4068575

loop_
_symmetry_equiv_pos_as_xyz
'x, y, z'
'-x+1/2, y+1/2, -z+1/2'
'-x, -y, -z'
'x-1/2, -y-1/2, z-1/2'

loop_
_atom_site_label
_atom_site_type_symbol
_atom_site_fract_x
_atom_site_fract_y
_atom_site_fract_z
_atom_site_U_iso_or_equiv
_atom_site_adp_type
_atom_site_occupancy
_atom_site_symmetry_multiplicity
_atom_site_calc_flag
_atom_site_refinement_flags
Al1 Al 0.32297(5) 0.590272(19) 0.86248(4) 0.03864(14) Uani 1 1 d .
Al2 Al 0.33802(5) 0.649687(18) 0.70020(4) 0.03711(14) Uani 1 1 d .
Al3 Al 0.63510(6) 0.60956(2) 0.83586(4) 0.04505(16) Uani 1 1 d .
N2 N 0.36707(14) 0.66190(5) 0.84659(10) 0.0363(3) Uani 1 1 d .
N1 N 0.36959(14) 0.57747(5) 0.72324(10) 0.0339(3) Uani 1 1 d .
N3 N 0.79780(17) 0.63684(7) 0.76398(13) 0.0578(4) Uani 1 1 d .
C1 C 0.8804(2) 0.59219(10) 0.7368(2) 0.0823(8) Uani 1 1 d .
H1A H 0.9588 0.6033 0.7028 0.123 Uiso 1 1 calc R
H1B H 0.8243 0.5703 0.6925 0.123 Uiso 1 1 calc R
H1C H 0.9114 0.5741 0.7974 0.123 Uiso 1 1 calc R
C2 C 0.7615(3) 0.66641(11) 0.6715(2) 0.0932(9) Uani 1 1 d .
H2A H 0.8442 0.6777 0.6433 0.140 Uiso 1 1 calc R
H2B H 0.7072 0.6952 0.6879 0.140 Uiso 1 1 calc R
H2C H 0.7091 0.6457 0.6226 0.140 Uiso 1 1 calc R
C3 C 0.8837(3) 0.66769(12) 0.8383(2) 0.0976(10) Uani 1 1 d .
H3A H 0.9614 0.6810 0.8064 0.146 Uiso 1 1 calc R
H3B H 0.9159 0.6469 0.8951 0.146 Uiso 1 1 calc R
H3C H 0.8296 0.6951 0.8616 0.146 Uiso 1 1 calc R
C4 C 0.52098(18) 0.66843(7) 0.87726(14) 0.0449(4) Uani 1 1 d .
H4A H 0.5342 0.6726 0.9504 0.054 Uiso 1 1 calc R
H4B H 0.5533 0.6990 0.8462 0.054 Uiso 1 1 calc R
C5 C 0.52509(18) 0.56771(6) 0.73128(13) 0.0415(4) Uani 1 1 d .
H5A H 0.5594 0.5741 0.6654 0.050 Uiso 1 1 calc R
H5B H 0.5410 0.5323 0.7471 0.050 Uiso 1 1 calc R
C6 C 0.27999(17) 0.70021(6) 0.89085(13) 0.0402(4) Uani 1 1 d .
C7 C 0.22382(19) 0.69109(7) 0.98470(14) 0.0463(4) Uani 1 1 d .
C8 C 0.1250(2) 0.72479(8) 1.01564(16) 0.0577(5) Uani 1 1 d .
H8A H 0.0851 0.7186 1.0762 0.069 Uiso 1 1 calc R
C9 C 0.0850(2) 0.76653(9) 0.95985(17) 0.0661(6) Uani 1 1 d .
H9A H 0.0144 0.7871 0.9798 0.079 Uiso 1 1 calc R
C10 C 0.1500(2) 0.77773(8) 0.87424(17) 0.0617(6) Uani 1 1 d .
H10A H 0.1271 0.8073 0.8386 0.074 Uiso 1 1 calc R
C11 C 0.2497(2) 0.74577(7) 0.83952(15) 0.0485(5) Uani 1 1 d .
C12 C 0.2752(2) 0.65021(8) 1.05917(15) 0.0576(5) Uani 1 1 d .
H12A H 0.3415 0.6293 1.0257 0.069 Uiso 1 1 calc R
C13 C 0.3531(3) 0.67545(10) 1.15213(17) 0.0846(8) Uani 1 1 d .
H13A H 0.4231 0.6975 1.1298 0.127 Uiso 1 1 calc R
H13B H 0.3954 0.6499 1.1959 0.127 Uiso 1 1 calc R
H13C H 0.2894 0.6947 1.1886 0.127 Uiso 1 1 calc R
C14 C 0.1630(3) 0.61544(9) 1.0933(2) 0.0864(8) Uani 1 1 d .
H14A H 0.1157 0.5997 1.0349 0.130 Uiso 1 1 calc R
H14B H 0.0986 0.6348 1.1288 0.130 Uiso 1 1 calc R
H14C H 0.2041 0.5899 1.1376 0.130 Uiso 1 1 calc R
C15 C 0.3322(2) 0.76546(7) 0.75421(17) 0.0593(6) Uani 1 1 d .
H15A H 0.3921 0.7379 0.7345 0.071 Uiso 1 1 calc R
C16 C 0.4260(3) 0.80849(9) 0.7968(2) 0.0933(9) Uani 1 1 d .
H16A H 0.4807 0.7968 0.8560 0.140 Uiso 1 1 calc R
H16B H 0.3702 0.8365 0.8149 0.140 Uiso 1 1 calc R
H16C H 0.4856 0.8190 0.7462 0.140 Uiso 1 1 calc R
C17 C 0.2457(3) 0.78211(9) 0.65982(19) 0.0885(8) Uani 1 1 d .
H17A H 0.1888 0.7545 0.6344 0.133 Uiso 1 1 calc R
H17B H 0.3052 0.7924 0.6089 0.133 Uiso 1 1 calc R
H17C H 0.1883 0.8100 0.6762 0.133 Uiso 1 1 calc R
C18 C 0.29643(17) 0.53943(6) 0.65858(12) 0.0363(4) Uani 1 1 d .
C19 C 0.27779(19) 0.54639(6) 0.55244(13) 0.0432(4) Uani 1 1 d .
C20 C 0.2051(2) 0.51035(8) 0.49332(16) 0.0596(5) Uani 1 1 d .
H20A H 0.1919 0.5152 0.4234 0.072 Uiso 1 1 calc R
C21 C 0.1522(2) 0.46782(8) 0.53516(18) 0.0684(6) Uani 1 1 d .
H21A H 0.1015 0.4446 0.4946 0.082 Uiso 1 1 calc R
C22 C 0.1753(2) 0.46023(8) 0.63742(17) 0.0612(6) Uani 1 1 d .
H22A H 0.1411 0.4310 0.6655 0.073 Uiso 1 1 calc R
C23 C 0.24792(19) 0.49438(6) 0.70098(14) 0.0448(4) Uani 1 1 d .
C24 C 0.3390(2) 0.59018(7) 0.49608(13) 0.0510(5) Uani 1 1 d .
H24A H 0.3862 0.6125 0.5469 0.061 Uiso 1 1 calc R
C25 C 0.2276(3) 0.62146(9) 0.43569(19) 0.0851(8) Uani 1 1 d .
H25A H 0.1600 0.6324 0.4802 0.128 Uiso 1 1 calc R
H25B H 0.1836 0.6011 0.3823 0.128 Uiso 1 1 calc R
H25C H 0.2693 0.6504 0.4068 0.128 Uiso 1 1 calc R
C26 C 0.4459(3) 0.57175(9) 0.42619(18) 0.0776(7) Uani 1 1 d .
H26A H 0.5152 0.5523 0.4648 0.116 Uiso 1 1 calc R
H26B H 0.4882 0.6003 0.3962 0.116 Uiso 1 1 calc R
H26C H 0.4016 0.5510 0.3735 0.116 Uiso 1 1 calc R
C27 C 0.2753(2) 0.47828(7) 0.81115(15) 0.0526(5) Uani 1 1 d .
H27A H 0.3211 0.5066 0.8479 0.063 Uiso 1 1 calc R
C28 C 0.1424(3) 0.46699(9) 0.86174(19) 0.0814(7) Uani 1 1 d .
H28A H 0.0826 0.4959 0.8555 0.122 Uiso 1 1 calc R
H28B H 0.1644 0.4596 0.9324 0.122 Uiso 1 1 calc R
H28C H 0.0968 0.4384 0.8291 0.122 Uiso 1 1 calc R
C29 C 0.3738(3) 0.43326(8) 0.82069(18) 0.0730(7) Uani 1 1 d .
H29A H 0.4568 0.4413 0.7892 0.109 Uiso 1 1 calc R
H29B H 0.3305 0.4044 0.7876 0.109 Uiso 1 1 calc R
H29C H 0.3962 0.4257 0.8913 0.109 Uiso 1 1 calc R
H1 H 0.4480(18) 0.6717(6) 0.6457(13) 0.049(5) Uiso 1 1 d .
H2 H 0.189(2) 0.6606(7) 0.6662(14) 0.059(5) Uiso 1 1 d .
H3 H 0.4411(19) 0.5692(6) 0.9358(14) 0.054(5) Uiso 1 1 d .
H4 H 0.174(2) 0.5841(7) 0.8721(14) 0.059(5) Uiso 1 1 d .
H5 H 0.726(2) 0.5803(7) 0.9190(14) 0.060(6) Uiso 1 1 d .

loop_
_atom_site_aniso_label
_atom_site_aniso_U_11
_atom_site_aniso_U_22
_atom_site_aniso_U_33
_atom_site_aniso_U_23
_atom_site_aniso_U_13
_atom_site_aniso_U_12
Al1 0.0416(3) 0.0409(3) 0.0340(3) 0.0010(2) 0.0067(2) -0.0016(2)
Al2 0.0396(3) 0.0361(3) 0.0361(3) 0.0021(2) 0.0068(2) 0.0012(2)
Al3 0.0370(3) 0.0558(3) 0.0416(3) -0.0021(2) -0.0014(2) 0.0046(2)
N2 0.0339(8) 0.0383(7) 0.0377(8) -0.0040(6) 0.0085(6) -0.0004(6)
N1 0.0347(8) 0.0341(7) 0.0330(7) 0.0006(6) 0.0039(6) 0.0006(6)
N3 0.0356(9) 0.0743(11) 0.0635(11) -0.0106(9) 0.0034(8) -0.0028(8)
C1 0.0503(14) 0.1010(19) 0.097(2) -0.0232(15) 0.0161(13) 0.0097(13)
C2 0.0633(17) 0.120(2) 0.098(2) 0.0379(18) 0.0172(14) -0.0141(16)
C3 0.0581(16) 0.117(2) 0.118(2) -0.0458(19) 0.0050(15) -0.0305(15)
C4 0.0381(10) 0.0533(10) 0.0433(10) -0.0063(8) 0.0034(8) -0.0053(8)
C5 0.0384(10) 0.0441(9) 0.0424(10) 0.0005(8) 0.0063(8) 0.0041(8)
C6 0.0351(9) 0.0419(9) 0.0442(10) -0.0109(8) 0.0073(7) -0.0037(7)
C7 0.0412(10) 0.0564(11) 0.0421(10) -0.0140(8) 0.0088(8) -0.0060(8)
C8 0.0507(12) 0.0735(14) 0.0508(12) -0.0194(11) 0.0161(9) 0.0005(10)
C9 0.0538(13) 0.0737(15) 0.0721(15) -0.0247(12) 0.0138(11) 0.0138(11)
C10 0.0672(15) 0.0509(12) 0.0679(14) -0.0112(10) 0.0101(11) 0.0138(10)
C11 0.0485(12) 0.0435(10) 0.0543(11) -0.0094(9) 0.0099(9) 0.0014(8)
C12 0.0682(14) 0.0650(12) 0.0417(11) -0.0071(9) 0.0169(10) 0.0027(11)
C13 0.099(2) 0.106(2) 0.0474(13) -0.0069(13) -0.0032(13) 0.0117(16)
C14 0.112(2) 0.0849(17) 0.0680(16) 0.0001(13) 0.0425(16) -0.0127(15)
C15 0.0709(15) 0.0408(10) 0.0691(14) 0.0042(9) 0.0239(11) 0.0055(9)
C16 0.107(2) 0.0555(14) 0.122(2) -0.0079(14) 0.0426(18) -0.0214(14)
C17 0.117(2) 0.0723(16) 0.0789(18) 0.0215(13) 0.0242(16) 0.0273(16)
C18 0.0357(9) 0.0352(9) 0.0380(9) -0.0026(7) 0.0031(7) 0.0017(7)
C19 0.0449(11) 0.0452(10) 0.0390(10) -0.0027(8) 0.0008(8) 0.0033(8)
C20 0.0684(14) 0.0637(13) 0.0449(11) -0.0087(10) -0.0073(10) -0.0016(11)
C21 0.0704(15) 0.0657(14) 0.0667(15) -0.0184(12) -0.0094(11) -0.0183(12)
C22 0.0656(14) 0.0481(11) 0.0698(14) -0.0021(10) 0.0040(11) -0.0175(10)
C23 0.0484(11) 0.0385(9) 0.0476(10) -0.0008(8) 0.0055(8) -0.0028(8)
C24 0.0704(14) 0.0498(11) 0.0331(9) 0.0013(8) 0.0051(9) 0.0005(10)
C25 0.113(2) 0.0806(17) 0.0594(15) 0.0209(12) -0.0051(14) 0.0191(15)
C26 0.098(2) 0.0801(16) 0.0581(14) -0.0029(12) 0.0294(13) 0.0000(14)
C27 0.0662(14) 0.0404(10) 0.0516(11) 0.0064(8) 0.0081(10) -0.0055(9)
C28 0.0884(19) 0.0797(16) 0.0796(17) 0.0195(13) 0.0276(14) -0.0095(14)
C29 0.0965(19) 0.0545(13) 0.0670(15) 0.0119(11) 0.0005(13) 0.0110(12)

loop_
_atom_type_symbol
_atom_type_description
_atom_type_scat_dispersion_real
_atom_type_scat_dispersion_imag
_atom_type_scat_source
C C 0.0033 0.0016 'International Tables Vol C Tables 4.2.6.8 and 6.1.1.4'
H H 0.0000 0.0000 'International Tables Vol C Tables 4.2.6.8 and 6.1.1.4'
N N 0.0061 0.0033 'International Tables Vol C Tables 4.2.6.8 and 6.1.1.4'
Al Al 0.0645 0.0514 'International Tables Vol C Tables 4.2.6.8 and 6.1.1.4'

loop_
_geom_angle_atom_site_label_1
_geom_angle_atom_site_label_2
_geom_angle_atom_site_label_3
_geom_angle
N2 Al1 N1 89.87(6)
N2 Al1 Al2 47.00(4)
N1 Al1 Al2 46.91(4)
N2 Al1 H3 104.9(7)
N1 Al1 H3 108.0(7)
Al2 Al1 H3 128.9(7)
N2 Al1 H4 110.0(7)
N1 Al1 H4 111.4(7)
Al2 Al1 H4 104.6(7)
H3 Al1 H4 126.3(10)
N1 Al2 N2 89.95(6)
N1 Al2 Al1 47.00(4)
N2 Al2 Al1 46.99(4)
N1 Al2 H1 110.8(7)
N2 Al2 H1 111.6(7)
Al1 Al2 H1 136.1(7)
N1 Al2 H2 111.6(7)
N2 Al2 H2 108.8(7)
Al1 Al2 H2 103.8(7)
H1 Al2 H2 120.1(10)
C5 Al3 C4 109.75(8)
C5 Al3 N3 105.37(8)
C4 Al3 N3 108.50(8)
C5 Al3 H5 116.8(7)
C4 Al3 H5 119.0(7)
N3 Al3 H5 95.1(7)
C6 N2 C4 113.52(13)
C6 N2 Al1 119.09(10)
C4 N2 Al1 107.41(10)
C6 N2 Al2 117.61(11)
C4 N2 Al2 109.96(10)
Al1 N2 Al2 86.02(6)
C18 N1 C5 110.84(12)
C18 N1 Al2 121.13(10)
C5 N1 Al2 108.53(10)
C18 N1 Al1 121.83(10)
C5 N1 Al1 105.41(10)
Al2 N1 Al1 86.09(5)
C2 N3 C3 110.1(2)
C2 N3 C1 108.7(2)
C3 N3 C1 108.1(2)
C2 N3 Al3 115.52(14)
C3 N3 Al3 107.68(15)
C1 N3 Al3 106.55(15)
N3 C1 H1A 109.5
N3 C1 H1B 109.5
H1A C1 H1B 109.5
N3 C1 H1C 109.5
H1A C1 H1C 109.5
H1B C1 H1C 109.5
N3 C2 H2A 109.5
N3 C2 H2B 109.5
H2A C2 H2B 109.5
N3 C2 H2C 109.5
H2A C2 H2C 109.5
H2B C2 H2C 109.5
N3 C3 H3A 109.5
N3 C3 H3B 109.5
H3A C3 H3B 109.5
N3 C3 H3C 109.5
H3A C3 H3C 109.5
H3B C3 H3C 109.5
N2 C4 Al3 112.94(11)
N2 C4 H4A 109.0
Al3 C4 H4A 109.0
N2 C4 H4B 109.0
Al3 C4 H4B 109.0
H4A C4 H4B 107.8
N1 C5 Al3 115.08(11)
N1 C5 H5A 108.5
Al3 C5 H5A 108.5
N1 C5 H5B 108.5
Al3 C5 H5B 108.5
H5A C5 H5B 107.5
C11 C6 C7 119.30(16)
C11 C6 N2 120.35(15)
C7 C6 N2 120.35(16)
C8 C7 C6 118.07(18)
C8 C7 C12 117.65(17)
C6 C7 C12 123.94(16)
C9 C8 C7 122.11(19)
C9 C8 H8A 118.9
C7 C8 H8A 118.9
C8 C9 C10 119.26(19)
C8 C9 H9A 120.4
C10 C9 H9A 120.4
C9 C10 C11 121.3(2)
C9 C10 H10A 119.3
C11 C10 H10A 119.3
C10 C11 C6 119.20(18)
C10 C11 C15 117.20(18)
C6 C11 C15 123.22(16)
C7 C12 C14 114.5(2)
C7 C12 C13 108.81(17)
C14 C12 C13 110.12(19)
C7 C12 H12A 107.7
C14 C12 H12A 107.7
C13 C12 H12A 107.7
C12 C13 H13A 109.5
C12 C13 H13B 109.5
H13A C13 H13B 109.5
C12 C13 H13C 109.5
H13A C13 H13C 109.5
H13B C13 H13C 109.5
C12 C14 H14A 109.5
C12 C14 H14B 109.5
H14A C14 H14B 109.5
C12 C14 H14C 109.5
H14A C14 H14C 109.5
H14B C14 H14C 109.5
C17 C15 C11 114.6(2)
C17 C15 C16 111.1(2)
C11 C15 C16 108.30(18)
C17 C15 H15A 107.5
C11 C15 H15A 107.5
C16 C15 H15A 107.5
C15 C16 H16A 109.5
C15 C16 H16B 109.5
H16A C16 H16B 109.5
C15 C16 H16C 109.5
H16A C16 H16C 109.5
H16B C16 H16C 109.5
C15 C17 H17A 109.5
C15 C17 H17B 109.5
H17A C17 H17B 109.5
C15 C17 H17C 109.5
H17A C17 H17C 109.5
H17B C17 H17C 109.5
C19 C18 C23 118.87(15)
C19 C18 N1 120.45(14)
C23 C18 N1 120.64(15)
C20 C19 C18 119.22(17)
C20 C19 C24 116.64(17)
C18 C19 C24 124.07(16)
C21 C20 C19 121.8(2)
C21 C20 H20A 119.1
C19 C20 H20A 119.1
C22 C21 C20 118.77(19)
C22 C21 H21A 120.6
C20 C21 H21A 120.6
C21 C22 C23 122.56(19)
C21 C22 H22A 118.7
C23 C22 H22A 118.7
C22 C23 C18 118.64(18)
C22 C23 C27 116.03(17)
C18 C23 C27 125.24(16)
C19 C24 C26 111.37(17)
C19 C24 C25 112.11(19)
C26 C24 C25 110.20(18)
C19 C24 H24A 107.7
C26 C24 H24A 107.7
C25 C24 H24A 107.7
C24 C25 H25A 109.5
C24 C25 H25B 109.5
H25A C25 H25B 109.5
C24 C25 H25C 109.5
H25A C25 H25C 109.5
H25B C25 H25C 109.5
C24 C26 H26A 109.5
C24 C26 H26B 109.5
H26A C26 H26B 109.5
C24 C26 H26C 109.5
H26A C26 H26C 109.5
H26B C26 H26C 109.5
C23 C27 C29 111.03(17)
C23 C27 C28 112.51(19)
C29 C27 C28 110.94(18)
C23 C27 H27A 107.4
C29 C27 H27A 107.4
C28 C27 H27A 107.4
C27 C28 H28A 109.5
C27 C28 H28B 109.5
H28A C28 H28B 109.5
C27 C28 H28C 109.5
H28A C28 H28C 109.5
H28B C28 H28C 109.5
C27 C29 H29A 109.5
C27 C29 H29B 109.5
H29A C29 H29B 109.5
C27 C29 H29C 109.5
H29A C29 H29C 109.5
H29B C29 H29C 109.5

loop_
_geom_bond_atom_site_label_1
_geom_bond_atom_site_label_2
_geom_bond_distance
Al1 N2 1.9564(15)
Al1 N1 1.9568(15)
Al1 Al2 2.6692(9)
Al1 H3 1.545(18)
Al1 H4 1.47(2)
Al2 N1 1.9537(15)
Al2 N2 1.9568(16)
Al2 H1 1.456(17)
Al2 H2 1.508(19)
Al3 C5 2.0090(19)
Al3 C4 2.0119(19)
Al3 N3 2.0395(18)
Al3 H5 1.556(19)
N2 C6 1.470(2)
N2 C4 1.528(2)
N1 C18 1.466(2)
N1 C5 1.528(2)
N3 C2 1.469(3)
N3 C3 1.481(3)
N3 C1 1.487(3)
C1 H1A 0.9600
C1 H1B 0.9600
C1 H1C 0.9600
C2 H2A 0.9600
C2 H2B 0.9600
C2 H2C 0.9600
C3 H3A 0.9600
C3 H3B 0.9600
C3 H3C 0.9600
C4 H4A 0.9700
C4 H4B 0.9700
C5 H5A 0.9700
C5 H5B 0.9700
C6 C11 1.402(3)
C6 C7 1.413(2)
C7 C8 1.395(3)
C7 C12 1.518(3)
C8 C9 1.366(3)
C8 H8A 0.9300
C9 C10 1.370(3)
C9 H9A 0.9300
C10 C11 1.390(3)
C10 H10A 0.9300
C11 C15 1.525(3)
C12 C14 1.521(3)
C12 C13 1.541(3)
C12 H12A 0.9800
C13 H13A 0.9600
C13 H13B 0.9600
C13 H13C 0.9600
C14 H14A 0.9600
C14 H14B 0.9600
C14 H14C 0.9600
C15 C17 1.512(3)
C15 C16 1.536(3)
C15 H15A 0.9800
C16 H16A 0.9600
C16 H16B 0.9600
C16 H16C 0.9600
C17 H17A 0.9600
C17 H17B 0.9600
C17 H17C 0.9600
C18 C19 1.410(2)
C18 C23 1.413(2)
C19 C20 1.388(3)
C19 C24 1.523(3)
C20 C21 1.371(3)
C20 H20A 0.9300
C21 C22 1.365(3)
C21 H21A 0.9300
C22 C23 1.386(3)
C22 H22A 0.9300
C23 C27 1.518(3)
C24 C26 1.523(3)
C24 C25 1.534(3)
C24 H24A 0.9800
C25 H25A 0.9600
C25 H25B 0.9600
C25 H25C 0.9600
C26 H26A 0.9600
C26 H26B 0.9600
C26 H26C 0.9600
C27 C29 1.526(3)
C27 C28 1.530(3)
C27 H27A 0.9800
C28 H28A 0.9600
C28 H28B 0.9600
C28 H28C 0.9600
C29 H29A 0.9600
C29 H29B 0.9600
C29 H29C 0.9600
